data_4036273
loop_
_publ_author_name
'Ding, Zong-Cang'
'Tang, Hai-Tao'
'Li, Ren-Hao'
'Ju, Lu-Chuan'
'Zhan, Zhuang-Ping'

_publ_section_title
;
 Synthesis of 4-Arylidenepyrazolones by a Gold-Catalyzed
 Cyclization/Arylidene Group Transfer Cascade of N-Propioloyl Hydrazones.
;
_journal_issue 18
_journal_name_full 'The Journal of organic chemistry'
_journal_page_first 9307
_journal_page_last 9313
_journal_paper_doi 10.1021/acs.joc.5b01366
_journal_volume 80
_journal_year 2015
_chemical_formula_moiety 'C22 H15 Br N2 O'
_chemical_formula_sum 'C22 H15 Br N2 O'
_chemical_formula_weight 403.27
_space_group_crystal_system triclinic
_space_group_IT_number 2
_space_group_name_Hall '-P 1'
_space_group_name_H-M_alt 'P -1'
_atom_sites_solution_hydrogens geom
_atom_sites_solution_primary direct
_audit_creation_date 2015-01-03
_audit_creation_method
;
Olex2 1.2
(compiled 2014.12.26 svn.r3119 for OlexSys, GUI svn.r4975)
;
_cell_angle_alpha 73.24(3)
_cell_angle_beta 86.19(3)
_cell_angle_gamma 71.15(3)
_cell_formula_units_Z 2
_cell_length_a 7.1795(14)
_cell_length_b 10.267(2)
_cell_length_c 13.022(3)
_cell_measurement_temperature 183
_cell_volume 869.4(4)
_computing_molecular_graphics 'Olex2 (Dolomanov et al., 2009)'
_computing_publication_material 'Olex2 (Dolomanov et al., 2009)'
_computing_structure_refinement 'XL (Sheldrick, 2008)'
_computing_structure_solution 'ShelXT (Sheldrick, 2008)'
_diffrn_ambient_temperature 183
_diffrn_measured_fraction_theta_full 0.998
_diffrn_measured_fraction_theta_max 0.996
_diffrn_measurement_device_type 'multiwire proportional'
_diffrn_measurement_method 'phi and omega scans'
_diffrn_radiation_monochromator graphite
_diffrn_radiation_type MoK\a
_diffrn_radiation_wavelength 0.71073
_diffrn_reflns_av_R_equivalents 0.1016
_diffrn_reflns_av_unetI/netI 0.1268
_diffrn_reflns_Laue_measured_fraction_full 0.998
_diffrn_reflns_Laue_measured_fraction_max 0.996
_diffrn_reflns_limit_h_max 8
_diffrn_reflns_limit_h_min -8
_diffrn_reflns_limit_k_max 12
_diffrn_reflns_limit_k_min -12
_diffrn_reflns_limit_l_max 16
_diffrn_reflns_limit_l_min -16
_diffrn_reflns_number 7507
_diffrn_reflns_point_group_measured_fraction_full 0.998
_diffrn_reflns_point_group_measured_fraction_max 0.996
_diffrn_reflns_theta_full 25.242
_diffrn_reflns_theta_max 25.995
_diffrn_reflns_theta_min 2.999
_exptl_absorpt_coefficient_mu 2.377
_exptl_absorpt_correction_T_max 1.00000
_exptl_absorpt_correction_T_min 0.0389
_exptl_absorpt_correction_type multi-scan
_exptl_crystal_colour red
_exptl_crystal_colour_primary red
_exptl_crystal_density_diffrn 1.540
_exptl_crystal_description block
_exptl_crystal_F_000 408
_exptl_crystal_size_max 0.3
_exptl_crystal_size_mid 0.3
_exptl_crystal_size_min 0.2
_refine_diff_density_max 1.586
_refine_diff_density_min -1.893
_refine_diff_density_rms 0.179
_refine_ls_extinction_method none
_refine_ls_goodness_of_fit_ref 1.435
_refine_ls_hydrogen_treatment constr
_refine_ls_matrix_type full
_refine_ls_number_parameters 235
_refine_ls_number_reflns 3399
_refine_ls_number_restraints 0
_refine_ls_restrained_S_all 1.435
_refine_ls_R_factor_all 0.1359
_refine_ls_R_factor_gt 0.0962
_refine_ls_shift/su_max 0.000
_refine_ls_shift/su_mean 0.000
_refine_ls_structure_factor_coef Fsqd
_refine_ls_weighting_details 'w=1/[\s^2^(Fo^2^)+(0.1000P)^2^] where P=(Fo^2^+2Fc^2^)/3'
_refine_ls_weighting_scheme calc
_refine_ls_wR_factor_gt 0.2231
_refine_ls_wR_factor_ref 0.2897
_reflns_Friedel_coverage 0.000
_reflns_number_gt 2224
_reflns_number_total 3399
_reflns_threshold_expression 'I > 2\s(I)'
_cod_data_source_file jo5b01366_si_001.cif
_cod_data_source_block p
_cod_database_code 4036273
_shelx_space_group_comment
;
The symmetry employed for this shelxl refinement is uniquely defined
by the following loop, which should always be used as a source of
symmetry information in preference to the above space-group names.
They are only intended as comments.
;
_shelx_estimated_absorpt_t_max 0.648
_shelx_estimated_absorpt_t_min 0.536
_olex2_refinement_description
;
1. Fixed Uiso
 At 1.2 times of:
  All C(H) groups
2.a Aromatic/amide H refined with riding coordinates:
 C10(H10), C16(H16), C6(H6), C22(H22), C9(H9), C4(H4), C18(H18), C7(H7),
 C20(H20), C19(H19), C15(H15), C12(H12), C13(H13), C21(H21), C14(H14)
;
_shelx_shelxl_version_number 2014/7
_olex2_submission_special_instructions 'No special instructions were received'

loop_
_space_group_symop_operation_xyz
'x, y, z'
'-x, -y, -z'

loop_
_atom_site_label
_atom_site_type_symbol
_atom_site_fract_x
_atom_site_fract_y
_atom_site_fract_z
_atom_site_U_iso_or_equiv
_atom_site_adp_type
_atom_site_occupancy
_atom_site_site_symmetry_order
_atom_site_calc_flag
_atom_site_refinement_flags_posn
Br1 Br -0.12244(14) 0.89628(8) 0.11050(6) 0.0515(4) Uani 1 1 d .
O1 O 0.4033(9) 0.2913(5) 0.5126(4) 0.0455(15) Uani 1 1 d .
N2 N 0.4836(10) 0.2193(6) 0.6938(5) 0.0374(16) Uani 1 1 d .
N1 N 0.4701(10) 0.2820(6) 0.7785(6) 0.0413(16) Uani 1 1 d .
C3 C 0.3869(12) 0.4175(8) 0.7379(7) 0.0391(18) Uani 1 1 d .
C17 C 0.5905(12) 0.0722(7) 0.7152(6) 0.0377(19) Uani 1 1 d .
C8 C -0.0227(12) 0.8010(8) 0.2501(7) 0.0405(19) Uani 1 1 d .
C1 C 0.4062(12) 0.3166(7) 0.5992(7) 0.0390(19) Uani 1 1 d .
C11 C 0.3441(13) 0.5136(8) 0.8104(7) 0.0414(19) Uani 1 1 d .
C2 C 0.3263(12) 0.4591(8) 0.6256(6) 0.0372(18) Uani 1 1 d .
C10 C 0.0407(13) 0.8020(8) 0.4280(7) 0.042(2) Uani 1 1 d .
H10 H 0.0302 0.8539 0.4790 0.050 Uiso 1 1 calc R
C16 C 0.2727(12) 0.4723(8) 0.9092(6) 0.0401(19) Uani 1 1 d .
H16 H 0.2430 0.3848 0.9310 0.048 Uiso 1 1 calc R
C6 C 0.1571(12) 0.5826(8) 0.3808(6) 0.0396(19) Uani 1 1 d .
H6 H 0.2230 0.4821 0.3998 0.048 Uiso 1 1 calc R
C22 C 0.6050(12) 0.0020(8) 0.6360(7) 0.043(2) Uani 1 1 d .
H22 H 0.5395 0.0508 0.5681 0.052 Uiso 1 1 calc R
C9 C -0.0433(13) 0.8754(8) 0.3265(7) 0.042(2) Uani 1 1 d .
H9 H -0.1139 0.9751 0.3092 0.051 Uiso 1 1 calc R
C4 C 0.2199(11) 0.5927(7) 0.5668(6) 0.0358(18) Uani 1 1 d .
H4 H 0.1917 0.6610 0.6065 0.043 Uiso 1 1 calc R
C5 C 0.1393(12) 0.6560(8) 0.4581(7) 0.0391(19) Uani 1 1 d .
C18 C 0.6804(14) -0.0022(8) 0.8140(7) 0.045(2) Uani 1 1 d .
H18 H 0.6630 0.0443 0.8689 0.054 Uiso 1 1 calc R
C7 C 0.0827(12) 0.6512(8) 0.2796(7) 0.044(2) Uani 1 1 d .
H7 H 0.1010 0.5993 0.2280 0.053 Uiso 1 1 calc R
C20 C 0.8193(13) -0.2164(8) 0.7571(8) 0.049(2) Uani 1 1 d .
H20 H 0.9016 -0.3133 0.7702 0.058 Uiso 1 1 calc R
C19 C 0.7977(12) -0.1462(8) 0.8348(7) 0.047(2) Uani 1 1 d .
H19 H 0.8625 -0.1956 0.9029 0.056 Uiso 1 1 calc R
C15 C 0.2425(12) 0.5568(8) 0.9788(6) 0.045(2) Uani 1 1 d .
H15 H 0.1882 0.5285 1.0469 0.054 Uiso 1 1 calc R
C12 C 0.3924(12) 0.6406(8) 0.7782(7) 0.042(2) Uani 1 1 d .
H12 H 0.4471 0.6681 0.7101 0.051 Uiso 1 1 calc R
C13 C 0.3591(13) 0.7258(8) 0.8475(8) 0.050(2) Uani 1 1 d .
H13 H 0.3832 0.8154 0.8249 0.060 Uiso 1 1 calc R
C21 C 0.7209(14) -0.1447(8) 0.6609(8) 0.053(2) Uani 1 1 d .
H21 H 0.7304 -0.1948 0.6088 0.064 Uiso 1 1 calc R
C14 C 0.2908(13) 0.6809(8) 0.9496(7) 0.046(2) Uani 1 1 d .
H14 H 0.2777 0.7357 0.9988 0.056 Uiso 1 1 calc R

loop_
_atom_site_aniso_label
_atom_site_aniso_U_11
_atom_site_aniso_U_22
_atom_site_aniso_U_33
_atom_site_aniso_U_23
_atom_site_aniso_U_13
_atom_site_aniso_U_12
Br1 0.0716(8) 0.0406(6) 0.0376(6) -0.0083(4) -0.0092(5) -0.0119(5)
O1 0.072(4) 0.032(3) 0.032(3) -0.012(2) -0.008(3) -0.012(3)
N2 0.060(4) 0.025(3) 0.029(3) -0.008(3) -0.014(3) -0.011(3)
N1 0.054(4) 0.033(3) 0.043(4) -0.020(3) -0.001(3) -0.012(3)
C3 0.046(5) 0.034(4) 0.035(4) -0.006(3) -0.008(4) -0.011(3)
C17 0.054(5) 0.018(3) 0.037(4) -0.009(3) -0.015(4) -0.001(3)
C8 0.050(5) 0.031(4) 0.037(5) -0.013(3) 0.000(4) -0.005(3)
C1 0.050(5) 0.025(4) 0.045(5) -0.015(3) -0.009(4) -0.009(3)
C11 0.052(5) 0.031(4) 0.041(5) -0.017(3) -0.002(4) -0.006(3)
C2 0.047(5) 0.037(4) 0.028(4) -0.015(3) -0.006(3) -0.008(3)
C10 0.053(5) 0.030(4) 0.041(5) -0.009(3) -0.011(4) -0.008(3)
C16 0.044(5) 0.037(4) 0.035(5) -0.012(3) -0.011(4) -0.002(3)
C6 0.058(5) 0.029(4) 0.034(5) -0.011(3) -0.004(4) -0.012(4)
C22 0.049(5) 0.031(4) 0.050(5) -0.015(4) -0.016(4) -0.009(3)
C9 0.048(5) 0.034(4) 0.048(5) -0.014(4) 0.006(4) -0.017(4)
C4 0.043(5) 0.016(3) 0.043(5) -0.007(3) -0.019(4) -0.001(3)
C5 0.039(5) 0.031(4) 0.046(5) -0.011(3) -0.004(4) -0.007(3)
C18 0.062(6) 0.032(4) 0.044(5) -0.015(4) -0.012(4) -0.011(4)
C7 0.051(5) 0.043(4) 0.048(5) -0.025(4) 0.003(4) -0.019(4)
C20 0.047(5) 0.030(4) 0.067(6) -0.018(4) -0.014(4) -0.003(4)
C19 0.048(5) 0.033(4) 0.057(6) -0.015(4) -0.011(4) -0.006(3)
C15 0.050(5) 0.051(5) 0.032(5) -0.020(4) 0.000(4) -0.006(4)
C12 0.048(5) 0.041(4) 0.042(5) -0.022(4) -0.001(4) -0.010(4)
C13 0.059(6) 0.032(4) 0.057(6) -0.020(4) -0.019(5) -0.003(4)
C21 0.069(6) 0.034(4) 0.066(6) -0.027(4) 0.000(5) -0.016(4)
C14 0.061(6) 0.040(4) 0.039(5) -0.026(4) -0.008(4) -0.003(4)

loop_
_atom_type_symbol
_atom_type_description
_atom_type_scat_dispersion_real
_atom_type_scat_dispersion_imag
_atom_type_scat_source
C C 0.0033 0.0016 'International Tables Vol C Tables 4.2.6.8 and 6.1.1.4'
H H 0.0000 0.0000 'International Tables Vol C Tables 4.2.6.8 and 6.1.1.4'
Br Br -0.2901 2.4595 'International Tables Vol C Tables 4.2.6.8 and 6.1.1.4'
N N 0.0061 0.0033 'International Tables Vol C Tables 4.2.6.8 and 6.1.1.4'
O O 0.0106 0.0060 'International Tables Vol C Tables 4.2.6.8 and 6.1.1.4'

loop_
_geom_angle_atom_site_label_1
_geom_angle_atom_site_label_2
_geom_angle_atom_site_label_3
_geom_angle
C17 N2 N1 117.1(6)
C1 N2 N1 113.1(6)
C1 N2 C17 129.5(7)
C3 N1 N2 106.2(7)
N1 C3 C11 118.8(7)
N1 C3 C2 114.3(7)
C2 C3 C11 126.6(7)
C22 C17 N2 120.2(7)
C18 C17 N2 119.8(7)
C18 C17 C22 120.0(6)
C9 C8 Br1 120.8(6)
C9 C8 C7 118.7(8)
C7 C8 Br1 120.4(6)
O1 C1 N2 126.4(6)
O1 C1 C2 129.0(7)
N2 C1 C2 104.7(7)
C16 C11 C3 120.1(7)
C16 C11 C12 120.3(7)
C12 C11 C3 119.4(8)
C3 C2 C1 101.5(7)
C4 C2 C3 126.1(7)
C4 C2 C1 132.4(7)
C9 C10 H10 118.7
C5 C10 H10 118.7
C5 C10 C9 122.6(8)
C11 C16 H16 119.7
C11 C16 C15 120.6(8)
C15 C16 H16 119.7
C5 C6 H6 119.2
C7 C6 H6 119.2
C7 C6 C5 121.6(7)
C17 C22 H22 121.2
C17 C22 C21 117.6(8)
C21 C22 H22 121.2
C8 C9 H9 120.5
C10 C9 C8 119.1(7)
C10 C9 H9 120.5
C2 C4 H4 112.3
C2 C4 C5 135.3(7)
C5 C4 H4 112.3
C10 C5 C6 117.6(8)
C10 C5 C4 116.9(7)
C6 C5 C4 125.5(7)
C17 C18 H18 119.6
C17 C18 C19 120.8(8)
C19 C18 H18 119.6
C8 C7 H7 119.8
C6 C7 C8 120.3(7)
C6 C7 H7 119.8
C19 C20 H20 120.5
C21 C20 H20 120.5
C21 C20 C19 118.9(7)
C18 C19 H19 119.9
C20 C19 C18 120.3(8)
C20 C19 H19 119.9
C16 C15 H15 119.9
C14 C15 C16 120.2(8)
C14 C15 H15 119.9
C11 C12 H12 120.5
C13 C12 C11 118.9(8)
C13 C12 H12 120.5
C12 C13 H13 119.8
C14 C13 C12 120.3(8)
C14 C13 H13 119.8
C22 C21 H21 118.8
C20 C21 C22 122.3(8)
C20 C21 H21 118.8
C15 C14 C13 119.5(7)
C15 C14 H14 120.3
C13 C14 H14 120.3

loop_
_geom_bond_atom_site_label_1
_geom_bond_atom_site_label_2
_geom_bond_distance
Br1 C8 1.863(8)
O1 C1 1.232(9)
N2 N1 1.413(8)
N2 C17 1.409(9)
N2 C1 1.358(10)
N1 C3 1.286(9)
C3 C11 1.504(11)
C3 C2 1.454(11)
C17 C22 1.400(10)
C17 C18 1.371(11)
C8 C9 1.393(11)
C8 C7 1.425(10)
C1 C2 1.519(11)
C11 C16 1.355(11)
C11 C12 1.397(11)
C2 C4 1.359(10)
C10 H10 0.9500
C10 C9 1.385(11)
C10 C5 1.383(10)
C16 H16 0.9500
C16 C15 1.389(10)
C6 H6 0.9500
C6 C5 1.399(10)
C6 C7 1.354(11)
C22 H22 0.9500
C22 C21 1.418(11)
C9 H9 0.9500
C4 H4 0.9500
C4 C5 1.447(11)
C18 H18 0.9500
C18 C19 1.401(10)
C7 H7 0.9500
C20 H20 0.9500
C20 C19 1.377(12)
C20 C21 1.363(12)
C19 H19 0.9500
C15 H15 0.9500
C15 C14 1.369(12)
C12 H12 0.9500
C12 C13 1.389(11)
C13 H13 0.9500
C13 C14 1.388(13)
C21 H21 0.9500
C14 H14 0.9500
